data_4347472
loop_
_publ_author_name
'Lieberman, Craig M.'
'Wei, Zheng'
'Filatov, Alexander S.'
'Dikarev, Evgeny V.'

_publ_section_title
;
 Mixed-Ligand Approach to Changing the Metal Ratio in Bismuth-Transition
 Metal Heterometallic Precursors.
;
_journal_issue 8
_journal_name_full 'Inorganic chemistry'
_journal_page_first 3946
_journal_page_last 3951
_journal_paper_doi 10.1021/acs.inorgchem.6b00209
_journal_volume 55
_journal_year 2016
_chemical_formula_moiety 'C15 H3 Co F18 O6, C22 H38 Bi O4'
_chemical_formula_sum 'C37 H41 Bi Co F18 O10'
_chemical_formula_weight 1255.61
_chemical_melting_point ?
_space_group_IT_number 2
_space_group_name_Hall '-P 1'
_space_group_name_H-M_alt 'P -1'
_symmetry_cell_setting triclinic
_symmetry_Int_Tables_number 2
_symmetry_space_group_name_Hall '-P 1'
_symmetry_space_group_name_H-M 'P -1'
_atom_sites_solution_hydrogens geom
_atom_sites_solution_primary direct
_atom_sites_solution_secondary difmap
_audit_creation_method SHELXL-97
_cell_angle_alpha 100.301(2)
_cell_angle_beta 106.670(2)
_cell_angle_gamma 111.644(2)
_cell_formula_units_Z 2
_cell_length_a 11.342(2)
_cell_length_b 14.410(3)
_cell_length_c 17.142(3)
_cell_measurement_reflns_used 9986
_cell_measurement_temperature 100(2)
_cell_measurement_theta_max 28.12
_cell_measurement_theta_min 2.21
_cell_volume 2363.8(8)
_computing_cell_refinement 'SAINT Ver. 6.22  (Bruker-AXS, 2003)'
_computing_data_collection 'SMART Ver. 5.622 (Bruker-AXS, 2003)'
_computing_data_reduction 'SAINT Ver. 6.22'
_computing_molecular_graphics 'SHELXTL Ver. 6.14'
_computing_publication_material 'SHELXTL Ver. 6.14'
_computing_structure_refinement 'SHELXTL Ver. 6.14'
_computing_structure_solution 'SHELXTL Ver. 6.14 (Bruker-AXS, 2003)'
_diffrn_ambient_temperature 100(2)
_diffrn_measured_fraction_theta_full 0.989
_diffrn_measured_fraction_theta_max 0.903
_diffrn_measurement_device_type 'Bruker SMART APEX CCD area-detector'
_diffrn_measurement_method '0.30\% \w scans'
_diffrn_radiation_monochromator graphite
_diffrn_radiation_source 'fine-focus sealed tube'
_diffrn_radiation_type MoK\a
_diffrn_radiation_wavelength 0.71073
_diffrn_reflns_av_R_equivalents 0.0197
_diffrn_reflns_av_sigmaI/netI 0.0311
_diffrn_reflns_limit_h_max 15
_diffrn_reflns_limit_h_min -15
_diffrn_reflns_limit_k_max 18
_diffrn_reflns_limit_k_min -19
_diffrn_reflns_limit_l_max 22
_diffrn_reflns_limit_l_min -22
_diffrn_reflns_number 20616
_diffrn_reflns_theta_full 25.00
_diffrn_reflns_theta_max 28.24
_diffrn_reflns_theta_min 1.60
_exptl_absorpt_coefficient_mu 4.189
_exptl_absorpt_correction_T_max 0.7305
_exptl_absorpt_correction_T_min 0.5722
_exptl_absorpt_correction_type multi-scan
_exptl_absorpt_process_details
;
SADABS  (Bruker-AXS, 2003)
;
_exptl_crystal_colour orange
_exptl_crystal_density_diffrn 1.764
_exptl_crystal_density_meas ?
_exptl_crystal_density_method none
_exptl_crystal_description block
_exptl_crystal_F_000 1230
_exptl_crystal_size_max 0.15
_exptl_crystal_size_mid 0.14
_exptl_crystal_size_min 0.08
_refine_diff_density_max 1.435
_refine_diff_density_min -0.944
_refine_diff_density_rms 0.100
_refine_ls_extinction_coef noref
_refine_ls_extinction_method none
_refine_ls_goodness_of_fit_ref 1.066
_refine_ls_hydrogen_treatment constr
_refine_ls_matrix_type full
_refine_ls_number_parameters 635
_refine_ls_number_reflns 10563
_refine_ls_number_restraints 42
_refine_ls_restrained_S_all 1.093
_refine_ls_R_factor_all 0.0341
_refine_ls_R_factor_gt 0.0296
_refine_ls_shift/su_max 0.001
_refine_ls_shift/su_mean 0.000
_refine_ls_structure_factor_coef Fsqd
_refine_ls_weighting_details 'calc w=1/[\s^2^(Fo^2^)+(0.0404P)^2^+1.6679P] where P=(Fo^2^+2Fc^2^)/3'
_refine_ls_weighting_scheme calc
_refine_ls_wR_factor_gt 0.0723
_refine_ls_wR_factor_ref 0.0743
_reflns_number_gt 9550
_reflns_number_total 10563
_reflns_threshold_expression >2sigma(I)
_cod_data_source_file ic6b00209_si_002.cif
_cod_data_source_block BiCo(hfac)3(thd)2
_cod_depositor_comments
;
The following automatic conversions were performed:

data item '_chemical_melting_point' value 'not measured' was changed
to '?' -- the value is undefined or not given.

data item '_symmetry_cell_setting' value 'Triclinic' was changed to
'triclinic' in accordance with the
/home/saulius/struct/COD-crude-data/automatic-downloads/DataCite-retrospective/ACS/depositions/lib/dictionaries/cif_core.dic
dictionary named 'cif_core.dic' version 2.4.2 last updated on
2011-04-26.

data item '_exptl_crystal_density_meas' value 'not measured' was
changed to '?' -- the value is perceived as not measured.

Automatic conversion script
Id: cif_fix_values 6909 2019-04-08 15:41:33Z antanas 
;
_cod_original_sg_symbol_Hall '-P 1         '
_cod_original_sg_symbol_H-M 'P -1         '
_cod_database_code 4347472

loop_
_symmetry_equiv_pos_as_xyz
'x, y, z'
'-x, -y, -z'

loop_
_atom_site_label
_atom_site_type_symbol
_atom_site_fract_x
_atom_site_fract_y
_atom_site_fract_z
_atom_site_U_iso_or_equiv
_atom_site_adp_type
_atom_site_occupancy
_atom_site_symmetry_multiplicity
_atom_site_calc_flag
_atom_site_refinement_flags
_atom_site_disorder_assembly
_atom_site_disorder_group
Bi2 Bi 0.500899(12) 0.682054(9) 0.220889(7) 0.02377(5) Uani 1 1 d . . .
Co1 Co 0.66625(5) 0.94558(3) 0.20577(3) 0.02482(10) Uani 1 1 d . . .
O1 O 0.3816(2) 0.53400(18) 0.10103(15) 0.0279(5) Uani 1 1 d . . .
O2 O 0.3260(2) 0.60163(18) 0.24801(16) 0.0299(5) Uani 1 1 d . . .
O3 O 0.5836(3) 0.57643(19) 0.25666(15) 0.0284(5) Uani 1 1 d . . .
O4 O 0.5910(2) 0.75624(18) 0.36360(14) 0.0265(5) Uani 1 1 d . . .
O5 O 0.5162(2) 0.82105(18) 0.09846(15) 0.0292(5) Uani 1 1 d . A .
O6 O 0.5809(2) 1.04005(18) 0.16734(16) 0.0306(5) Uani 1 1 d . A .
O7 O 0.5244(2) 0.88899(17) 0.26050(15) 0.0259(5) Uani 1 1 d . . .
O8 O 0.7901(2) 1.06746(19) 0.32086(15) 0.0292(5) Uani 1 1 d . B .
O9 O 0.7558(2) 0.85049(18) 0.24297(15) 0.0272(5) Uani 1 1 d . . .
O10 O 0.8128(3) 1.00373(19) 0.15651(16) 0.0308(5) Uani 1 1 d . . .
C1 C 0.2493(6) 0.5241(5) 0.3694(3) 0.0745(18) Uani 1 1 d . . .
H1A H 0.3100 0.4902 0.3822 0.112 Uiso 1 1 calc R . .
H1B H 0.1947 0.5142 0.4050 0.112 Uiso 1 1 calc R . .
H1C H 0.3048 0.5996 0.3818 0.112 Uiso 1 1 calc R . .
C2 C 0.0731(5) 0.3567(4) 0.2561(3) 0.0490(11) Uani 1 1 d . . .
H2A H 0.1359 0.3242 0.2627 0.073 Uiso 1 1 calc R . .
H2B H 0.0046 0.3258 0.1970 0.073 Uiso 1 1 calc R . .
H2C H 0.0265 0.3442 0.2960 0.073 Uiso 1 1 calc R . .
C3 C 0.0556(5) 0.5248(4) 0.2540(4) 0.0644(14) Uani 1 1 d . . .
H3A H -0.0064 0.5071 0.2845 0.097 Uiso 1 1 calc R . .
H3B H 0.0016 0.4972 0.1919 0.097 Uiso 1 1 calc R . .
H3C H 0.1081 0.6015 0.2715 0.097 Uiso 1 1 calc R . .
C4 C 0.1547(4) 0.4756(4) 0.2759(3) 0.0447(10) Uani 1 1 d . . .
C5 C 0.2396(4) 0.5007(3) 0.2205(2) 0.0328(8) Uani 1 1 d . . .
C6 C 0.2219(4) 0.4261(3) 0.1500(2) 0.0363(8) Uani 1 1 d . . .
H6 H 0.1615 0.3550 0.1402 0.044 Uiso 1 1 calc R . .
C7 C 0.2858(4) 0.4457(3) 0.0902(2) 0.0326(8) Uani 1 1 d . . .
C8 C 0.2370(4) 0.3566(3) 0.0072(2) 0.0338(8) Uani 1 1 d . . .
C9 C 0.2528(5) 0.2635(3) 0.0294(3) 0.0537(12) Uani 1 1 d . . .
H9A H 0.2283 0.2086 -0.0234 0.080 Uiso 1 1 calc R . .
H9B H 0.1919 0.2353 0.0588 0.080 Uiso 1 1 calc R . .
H9C H 0.3483 0.2863 0.0673 0.080 Uiso 1 1 calc R . .
C10 C 0.0839(6) 0.3228(5) -0.0429(3) 0.0766(19) Uani 1 1 d . . .
H10A H 0.0718 0.3838 -0.0537 0.115 Uiso 1 1 calc R . .
H10B H 0.0311 0.2946 -0.0093 0.115 Uiso 1 1 calc R . .
H10C H 0.0513 0.2684 -0.0979 0.115 Uiso 1 1 calc R . .
C11 C 0.3198(6) 0.3917(4) -0.0468(3) 0.0657(15) Uani 1 1 d . . .
H11A H 0.3152 0.4547 -0.0584 0.099 Uiso 1 1 calc R . .
H11B H 0.2818 0.3351 -0.1013 0.099 Uiso 1 1 calc R . .
H11C H 0.4159 0.4079 -0.0156 0.099 Uiso 1 1 calc R . .
C12 C 0.5535(5) 0.7980(4) 0.5225(3) 0.0456(10) Uani 1 1 d . . .
H12A H 0.5790 0.8439 0.5802 0.068 Uiso 1 1 calc R . .
H12B H 0.4841 0.7274 0.5134 0.068 Uiso 1 1 calc R . .
H12C H 0.5160 0.8270 0.4796 0.068 Uiso 1 1 calc R . .
C13 C 0.7405(5) 0.7499(4) 0.5836(3) 0.0499(11) Uani 1 1 d . . .
H13A H 0.7575 0.7942 0.6400 0.075 Uiso 1 1 calc R . .
H13B H 0.8272 0.7518 0.5824 0.075 Uiso 1 1 calc R . .
H13C H 0.6754 0.6772 0.5732 0.075 Uiso 1 1 calc R . .
C14 C 0.7873(5) 0.9004(3) 0.5257(3) 0.0480(11) Uani 1 1 d . . .
H14A H 0.7493 0.9272 0.4811 0.072 Uiso 1 1 calc R . .
H14B H 0.8693 0.8957 0.5212 0.072 Uiso 1 1 calc R . .
H14C H 0.8122 0.9483 0.5825 0.072 Uiso 1 1 calc R . .
C15 C 0.6801(4) 0.7913(3) 0.5139(2) 0.0341(8) Uani 1 1 d . . .
C16 C 0.6395(4) 0.7218(3) 0.4222(2) 0.0317(8) Uani 1 1 d . . .
C17 C 0.6605(4) 0.6317(3) 0.4080(2) 0.0345(8) Uani 1 1 d . . .
H17 H 0.6944 0.6131 0.4572 0.041 Uiso 1 1 calc R . .
C18 C 0.6366(4) 0.5667(3) 0.3292(2) 0.0317(8) Uani 1 1 d . . .
C19 C 0.6732(4) 0.4737(3) 0.3241(3) 0.0368(8) Uani 1 1 d . . .
C20 C 0.5683(6) 0.3904(4) 0.3443(4) 0.0627(14) Uani 1 1 d . . .
H20A H 0.4766 0.3648 0.2998 0.094 Uiso 1 1 calc R . .
H20B H 0.5689 0.4212 0.4003 0.094 Uiso 1 1 calc R . .
H20C H 0.5917 0.3316 0.3458 0.094 Uiso 1 1 calc R . .
C21 C 0.6742(5) 0.4321(4) 0.2375(3) 0.0480(11) Uani 1 1 d . . .
H21A H 0.6964 0.3724 0.2361 0.072 Uiso 1 1 calc R . .
H21B H 0.7435 0.4879 0.2271 0.072 Uiso 1 1 calc R . .
H21C H 0.5834 0.4090 0.1929 0.072 Uiso 1 1 calc R . .
C22 C 0.8202(5) 0.5128(4) 0.3928(3) 0.0514(11) Uani 1 1 d . . .
H22A H 0.8468 0.4552 0.3882 0.077 Uiso 1 1 calc R . .
H22B H 0.8205 0.5356 0.4503 0.077 Uiso 1 1 calc R . .
H22C H 0.8856 0.5721 0.3832 0.077 Uiso 1 1 calc R . .
C24 C 0.4096(4) 0.8222(3) 0.0523(2) 0.0311(8) Uani 1 1 d . . .
C25 C 0.3781(4) 0.9066(3) 0.0509(2) 0.0344(8) Uani 1 1 d . A .
H25 H 0.2941 0.8949 0.0087 0.041 Uiso 1 1 calc R . .
C26 C 0.4649(4) 1.0076(3) 0.1089(2) 0.0283(7) Uani 1 1 d . . .
C27 C 0.4165(4) 1.0931(3) 0.1064(3) 0.0366(8) Uani 1 1 d . A .
C28 C 0.3769(4) 0.9044(3) 0.3289(3) 0.0320(8) Uani 1 1 d . . .
C29 C 0.5150(3) 0.9493(3) 0.3240(2) 0.0258(7) Uani 1 1 d . . .
C30 C 0.6166(4) 1.0469(3) 0.3781(2) 0.0311(8) Uani 1 1 d . B .
H30 H 0.5989 1.0821 0.4224 0.037 Uiso 1 1 calc R . .
C31 C 0.7440(4) 1.0980(3) 0.3728(2) 0.0285(7) Uani 1 1 d . . .
C33 C 0.9335(4) 0.8106(3) 0.3071(3) 0.0350(8) Uani 1 1 d . . .
C34 C 0.8789(3) 0.8713(3) 0.2546(2) 0.0265(7) Uani 1 1 d . . .
C35 C 0.9653(4) 0.9392(3) 0.2259(2) 0.0290(7) Uani 1 1 d . . .
H35 H 1.0566 0.9471 0.2403 0.035 Uiso 1 1 calc R . .
C36 C 0.9225(4) 0.9971(3) 0.1759(2) 0.0279(7) Uani 1 1 d . . .
C37 C 1.0233(4) 1.0586(3) 0.1389(2) 0.0344(8) Uani 1 1 d . . .
F1 F 0.3952(3) 1.1226(2) 0.17651(18) 0.0592(7) Uani 1 1 d . . .
F2 F 0.5122(3) 1.18001(18) 0.10358(18) 0.0519(6) Uani 1 1 d . . .
F3 F 0.3011(3) 1.0641(2) 0.04023(19) 0.0675(9) Uani 1 1 d . . .
F10 F 0.2946(2) 0.9336(2) 0.27754(19) 0.0566(7) Uani 1 1 d . . .
F11 F 0.3831(3) 0.9401(2) 0.40789(16) 0.0507(6) Uani 1 1 d . . .
F12 F 0.3178(2) 0.80059(17) 0.30591(18) 0.0484(6) Uani 1 1 d . . .
F13 F 0.9264(4) 0.8316(3) 0.38298(19) 0.0821(11) Uani 1 1 d . . .
F14 F 0.8596(3) 0.7081(2) 0.2698(2) 0.0714(9) Uani 1 1 d . . .
F15 F 1.0627(2) 0.8315(2) 0.3209(2) 0.0573(7) Uani 1 1 d . . .
F16 F 1.0482(3) 0.9935(2) 0.08771(17) 0.0561(7) Uani 1 1 d . . .
F17 F 0.9765(3) 1.1117(2) 0.09332(17) 0.0551(7) Uani 1 1 d . . .
F18 F 1.1440(2) 1.1272(2) 0.20080(15) 0.0542(7) Uani 1 1 d . . .
C23 C 0.2979(4) 0.7127(3) -0.0066(3) 0.0444(10) Uani 1 1 d D A 1
F4 F 0.1805(6) 0.7124(4) -0.0585(4) 0.0412(18) Uiso 0.510(15) 1 d PD A 1
F5 F 0.3292(8) 0.6517(5) -0.0430(4) 0.0395(18) Uiso 0.510(15) 1 d PD A 1
F6 F 0.2435(6) 0.6626(4) 0.0512(5) 0.0349(15) Uiso 0.510(15) 1 d PD A 1
F4X F 0.2168(7) 0.7166(4) -0.0818(4) 0.0410(19) Uiso 0.490(15) 1 d PD A 2
F5X F 0.3637(8) 0.6567(5) -0.0400(4) 0.0342(17) Uiso 0.490(15) 1 d PD A 2
F6X F 0.2287(7) 0.6599(5) 0.0269(6) 0.0471(19) Uiso 0.490(15) 1 d PD A 2
C32 C 0.8422(4) 1.2088(3) 0.4374(3) 0.0368(8) Uani 1 1 d D B 1
F7 F 0.9734(11) 1.2135(13) 0.4647(11) 0.031(5) Uiso 0.25 1 d PD B 1
F8 F 0.8383(14) 1.2835(8) 0.4070(8) 0.025(3) Uiso 0.25 1 d PD B 1
F9 F 0.8152(17) 1.2202(13) 0.5122(8) 0.032(4) Uiso 0.25 1 d PD B 1
F7X F 0.9706(11) 1.2417(12) 0.4467(10) 0.057(5) Uiso 0.25 1 d PD B 2
F8X F 0.7937(13) 1.2758(9) 0.4178(8) 0.052(3) Uiso 0.25 1 d PD B 2
F9X F 0.8430(16) 1.2150(13) 0.5190(7) 0.054(5) Uiso 0.25 1 d PD B 2
F7Y F 0.9726(10) 1.2282(14) 0.4699(11) 0.020(4) Uiso 0.25 1 d PD B 3
F8Y F 0.8462(15) 1.2770(9) 0.3870(8) 0.034(3) Uiso 0.25 1 d PD B 3
F9Y F 0.8082(12) 1.2405(9) 0.4999(7) 0.025(3) Uiso 0.25 1 d PD B 3
F7Z F 0.9509(11) 1.2102(11) 0.4899(7) 0.050(4) Uiso 0.25 1 d PD B 4
F8Z F 0.8953(11) 1.2798(7) 0.3959(6) 0.036(3) Uiso 0.25 1 d PD B 4
F9Z F 0.7822(12) 1.2548(9) 0.4751(8) 0.050(3) Uiso 0.25 1 d PD B 4

loop_
_atom_site_aniso_label
_atom_site_aniso_U_11
_atom_site_aniso_U_22
_atom_site_aniso_U_33
_atom_site_aniso_U_23
_atom_site_aniso_U_13
_atom_site_aniso_U_12
Bi2 0.02578(7) 0.01962(7) 0.02254(7) 0.00600(5) 0.00884(5) 0.00736(5)
Co1 0.0238(2) 0.0219(2) 0.0271(2) 0.00731(18) 0.01029(18) 0.00844(18)
O1 0.0323(13) 0.0224(11) 0.0248(12) 0.0068(9) 0.0106(10) 0.0086(10)
O2 0.0277(13) 0.0236(12) 0.0353(13) 0.0049(10) 0.0152(11) 0.0080(10)
O3 0.0332(13) 0.0291(12) 0.0252(12) 0.0079(10) 0.0106(10) 0.0171(11)
O4 0.0301(13) 0.0235(11) 0.0214(11) 0.0044(9) 0.0061(10) 0.0114(10)
O5 0.0309(13) 0.0252(12) 0.0278(12) 0.0070(10) 0.0084(10) 0.0118(10)
O6 0.0292(13) 0.0251(12) 0.0328(13) 0.0080(10) 0.0096(11) 0.0098(10)
O7 0.0254(12) 0.0232(11) 0.0268(12) 0.0053(9) 0.0105(10) 0.0093(9)
O8 0.0238(12) 0.0279(12) 0.0321(13) 0.0071(10) 0.0099(10) 0.0093(10)
O9 0.0227(12) 0.0255(12) 0.0319(13) 0.0081(10) 0.0115(10) 0.0091(10)
O10 0.0316(13) 0.0297(13) 0.0308(13) 0.0119(10) 0.0140(11) 0.0106(11)
C1 0.067(3) 0.076(4) 0.043(3) 0.008(3) 0.029(3) -0.007(3)
C2 0.040(2) 0.051(3) 0.043(2) 0.017(2) 0.018(2) 0.005(2)
C3 0.050(3) 0.062(3) 0.094(4) 0.018(3) 0.048(3) 0.025(2)
C4 0.030(2) 0.053(3) 0.046(2) 0.019(2) 0.0184(18) 0.0085(18)
C5 0.0287(18) 0.0305(18) 0.037(2) 0.0104(15) 0.0121(16) 0.0116(15)
C6 0.037(2) 0.0275(18) 0.038(2) 0.0082(16) 0.0135(17) 0.0087(16)
C7 0.038(2) 0.0266(18) 0.0292(18) 0.0085(14) 0.0085(16) 0.0134(16)
C8 0.043(2) 0.0246(17) 0.0306(18) 0.0042(14) 0.0145(16) 0.0137(16)
C9 0.067(3) 0.030(2) 0.049(3) 0.0072(19) 0.015(2) 0.016(2)
C10 0.062(3) 0.099(5) 0.044(3) -0.018(3) -0.005(2) 0.048(3)
C11 0.093(4) 0.042(3) 0.049(3) 0.004(2) 0.040(3) 0.012(3)
C12 0.052(3) 0.052(3) 0.044(2) 0.012(2) 0.023(2) 0.032(2)
C13 0.065(3) 0.062(3) 0.033(2) 0.014(2) 0.016(2) 0.042(3)
C14 0.046(2) 0.042(2) 0.035(2) -0.0036(18) 0.0094(19) 0.009(2)
C15 0.042(2) 0.035(2) 0.0251(17) 0.0050(15) 0.0095(16) 0.0215(17)
C16 0.0304(19) 0.0313(18) 0.0278(17) 0.0048(15) 0.0113(15) 0.0103(15)
C17 0.041(2) 0.0328(19) 0.0306(18) 0.0110(15) 0.0123(16) 0.0180(17)
C18 0.0274(18) 0.0297(18) 0.0345(19) 0.0092(15) 0.0126(15) 0.0091(15)
C19 0.045(2) 0.0311(19) 0.043(2) 0.0146(17) 0.0205(18) 0.0215(17)
C20 0.071(3) 0.041(3) 0.099(4) 0.033(3) 0.054(3) 0.027(2)
C21 0.055(3) 0.044(2) 0.044(2) 0.0029(19) 0.016(2) 0.029(2)
C22 0.058(3) 0.052(3) 0.049(3) 0.010(2) 0.017(2) 0.035(2)
C24 0.0335(19) 0.0274(18) 0.0266(17) 0.0076(14) 0.0085(15) 0.0103(15)
C25 0.0324(19) 0.0286(18) 0.036(2) 0.0103(15) 0.0040(16) 0.0143(16)
C26 0.0314(18) 0.0292(17) 0.0278(17) 0.0121(14) 0.0143(15) 0.0135(15)
C27 0.040(2) 0.0305(19) 0.039(2) 0.0114(16) 0.0122(17) 0.0175(17)
C28 0.0258(18) 0.0262(17) 0.045(2) 0.0090(15) 0.0176(16) 0.0112(14)
C29 0.0249(17) 0.0205(15) 0.0284(17) 0.0119(13) 0.0028(14) 0.0100(13)
C30 0.0323(19) 0.0274(18) 0.0322(18) 0.0039(14) 0.0132(15) 0.0139(15)
C31 0.0247(17) 0.0265(17) 0.0307(18) 0.0064(14) 0.0059(14) 0.0125(14)
C33 0.0275(18) 0.040(2) 0.041(2) 0.0186(17) 0.0153(16) 0.0140(16)
C34 0.0239(17) 0.0256(16) 0.0239(16) 0.0019(13) 0.0085(13) 0.0081(13)
C35 0.0229(17) 0.0305(18) 0.0283(17) 0.0064(14) 0.0107(14) 0.0073(14)
C36 0.0277(18) 0.0219(16) 0.0259(16) 0.0013(13) 0.0124(14) 0.0039(13)
C37 0.0319(19) 0.0327(19) 0.0307(18) 0.0089(15) 0.0143(16) 0.0053(15)
F1 0.080(2) 0.0714(18) 0.0663(17) 0.0297(15) 0.0467(16) 0.0571(17)
F2 0.0597(16) 0.0317(12) 0.0782(18) 0.0252(12) 0.0356(14) 0.0242(12)
F3 0.0660(18) 0.0439(15) 0.0678(18) 0.0077(13) -0.0128(15) 0.0329(14)
F10 0.0332(13) 0.0765(19) 0.083(2) 0.0475(16) 0.0298(13) 0.0326(13)
F11 0.0504(15) 0.0470(14) 0.0559(15) 0.0086(12) 0.0362(13) 0.0147(12)
F12 0.0395(13) 0.0267(11) 0.0782(18) 0.0096(11) 0.0340(13) 0.0086(10)
F13 0.110(3) 0.150(3) 0.0594(18) 0.069(2) 0.0539(19) 0.100(3)
F14 0.0482(16) 0.0377(14) 0.104(2) 0.0335(16) -0.0002(16) 0.0115(12)
F15 0.0279(12) 0.0679(17) 0.092(2) 0.0512(16) 0.0245(13) 0.0251(12)
F16 0.0691(18) 0.0535(15) 0.0503(15) 0.0129(12) 0.0435(14) 0.0183(14)
F17 0.0516(15) 0.0594(16) 0.0605(17) 0.0370(14) 0.0295(13) 0.0168(13)
F18 0.0364(13) 0.0553(15) 0.0364(13) 0.0073(11) 0.0112(11) -0.0095(11)
C23 0.044(2) 0.029(2) 0.044(2) 0.0071(18) -0.0020(19) 0.0160(18)
C32 0.034(2) 0.0305(19) 0.037(2) 0.0050(16) 0.0087(17) 0.0121(16)

loop_
_atom_type_symbol
_atom_type_description
_atom_type_scat_dispersion_real
_atom_type_scat_dispersion_imag
_atom_type_scat_source
C C 0.0033 0.0016 'International Tables Vol C Tables 4.2.6.8 and 6.1.1.4'
H H 0.0000 0.0000 'International Tables Vol C Tables 4.2.6.8 and 6.1.1.4'
Bi Bi -4.1077 10.2566 'International Tables Vol C Tables 4.2.6.8 and 6.1.1.4'
Co Co 0.3494 0.9721 'International Tables Vol C Tables 4.2.6.8 and 6.1.1.4'
F F 0.0171 0.0103 'International Tables Vol C Tables 4.2.6.8 and 6.1.1.4'
O O 0.0106 0.0060 'International Tables Vol C Tables 4.2.6.8 and 6.1.1.4'

loop_
_geom_angle_atom_site_label_1
_geom_angle_atom_site_label_2
_geom_angle_atom_site_label_3
_geom_angle
O2 Bi2 O3 90.59(9)
O2 Bi2 O4 80.74(9)
O3 Bi2 O4 81.09(9)
O2 Bi2 O1 80.31(9)
O3 Bi2 O1 76.45(9)
O4 Bi2 O1 150.28(8)
O2 Bi2 O7 100.82(8)
O3 Bi2 O7 147.33(8)
O4 Bi2 O7 70.88(7)
O1 Bi2 O7 135.40(7)
O2 Bi2 O9 157.71(8)
O3 Bi2 O9 96.87(8)
O4 Bi2 O9 79.73(8)
O1 Bi2 O9 121.84(8)
O7 Bi2 O9 62.48(7)
O2 Bi2 O5 125.87(8)
O3 Bi2 O5 137.92(8)
O4 Bi2 O5 120.98(7)
O1 Bi2 O5 88.71(7)
O7 Bi2 O5 54.20(6)
O9 Bi2 O5 58.14(7)
O6 Co1 O10 90.89(10)
O6 Co1 O5 89.52(10)
O10 Co1 O5 99.29(10)
O6 Co1 O9 178.59(10)
O10 Co1 O9 87.74(10)
O5 Co1 O9 90.40(10)
O6 Co1 O8 87.38(10)
O10 Co1 O8 90.02(10)
O5 Co1 O8 170.24(10)
O9 Co1 O8 92.92(10)
O6 Co1 O7 90.28(10)
O10 Co1 O7 177.66(10)
O5 Co1 O7 82.74(9)
O9 Co1 O7 91.10(9)
O8 Co1 O7 88.01(9)
C7 O1 Bi2 128.6(2)
C5 O2 Bi2 130.3(2)
C18 O3 Bi2 132.1(2)
C16 O4 Bi2 129.3(2)
C24 O5 Co1 123.4(2)
C24 O5 Bi2 120.3(2)
Co1 O5 Bi2 86.51(8)
C26 O6 Co1 124.6(2)
C29 O7 Co1 123.4(2)
C29 O7 Bi2 133.75(19)
Co1 O7 Bi2 95.21(8)
C31 O8 Co1 123.0(2)
C34 O9 Co1 123.2(2)
C34 O9 Bi2 141.8(2)
Co1 O9 Bi2 94.04(8)
C36 O10 Co1 125.1(2)
C4 C1 H1A 109.5
C4 C1 H1B 109.5
H1A C1 H1B 109.5
C4 C1 H1C 109.5
H1A C1 H1C 109.5
H1B C1 H1C 109.5
C4 C2 H2A 109.5
C4 C2 H2B 109.5
H2A C2 H2B 109.5
C4 C2 H2C 109.5
H2A C2 H2C 109.5
H2B C2 H2C 109.5
C4 C3 H3A 109.5
C4 C3 H3B 109.5
H3A C3 H3B 109.5
C4 C3 H3C 109.5
H3A C3 H3C 109.5
H3B C3 H3C 109.5
C1 C4 C2 109.1(4)
C1 C4 C3 111.0(5)
C2 C4 C3 109.8(4)
C1 C4 C5 109.3(3)
C2 C4 C5 112.1(4)
C3 C4 C5 105.5(4)
O2 C5 C6 125.8(3)
O2 C5 C4 111.1(3)
C6 C5 C4 123.0(3)
C5 C6 C7 126.1(3)
C5 C6 H6 117.0
C7 C6 H6 117.0
O1 C7 C6 123.8(3)
O1 C7 C8 117.1(3)
C6 C7 C8 119.1(3)
C9 C8 C11 108.8(4)
C9 C8 C7 109.5(3)
C11 C8 C7 111.3(3)
C9 C8 C10 108.8(4)
C11 C8 C10 110.5(4)
C7 C8 C10 107.8(3)
C8 C9 H9A 109.5
C8 C9 H9B 109.5
H9A C9 H9B 109.5
C8 C9 H9C 109.5
H9A C9 H9C 109.5
H9B C9 H9C 109.5
C8 C10 H10A 109.5
C8 C10 H10B 109.5
H10A C10 H10B 109.5
C8 C10 H10C 109.5
H10A C10 H10C 109.5
H10B C10 H10C 109.5
C8 C11 H11A 109.5
C8 C11 H11B 109.5
H11A C11 H11B 109.5
C8 C11 H11C 109.5
H11A C11 H11C 109.5
H11B C11 H11C 109.5
C15 C12 H12A 109.5
C15 C12 H12B 109.5
H12A C12 H12B 109.5
C15 C12 H12C 109.5
H12A C12 H12C 109.5
H12B C12 H12C 109.5
C15 C13 H13A 109.5
C15 C13 H13B 109.5
H13A C13 H13B 109.5
C15 C13 H13C 109.5
H13A C13 H13C 109.5
H13B C13 H13C 109.5
C15 C14 H14A 109.5
C15 C14 H14B 109.5
H14A C14 H14B 109.5
C15 C14 H14C 109.5
H14A C14 H14C 109.5
H14B C14 H14C 109.5
C12 C15 C14 109.9(3)
C12 C15 C13 108.7(3)
C14 C15 C13 109.1(4)
C12 C15 C16 108.9(3)
C14 C15 C16 106.9(3)
C13 C15 C16 113.4(3)
O4 C16 C17 125.0(3)
O4 C16 C15 113.9(3)
C17 C16 C15 121.0(3)
C18 C17 C16 126.5(4)
C18 C17 H17 116.7
C16 C17 H17 116.7
O3 C18 C17 125.0(3)
O3 C18 C19 114.4(3)
C17 C18 C19 120.7(3)
C21 C19 C20 112.0(4)
C21 C19 C18 111.6(3)
C20 C19 C18 106.7(3)
C21 C19 C22 107.9(4)
C20 C19 C22 110.0(4)
C18 C19 C22 108.6(3)
C19 C20 H20A 109.5
C19 C20 H20B 109.5
H20A C20 H20B 109.5
C19 C20 H20C 109.5
H20A C20 H20C 109.5
H20B C20 H20C 109.5
C19 C21 H21A 109.5
C19 C21 H21B 109.5
H21A C21 H21B 109.5
C19 C21 H21C 109.5
H21A C21 H21C 109.5
H21B C21 H21C 109.5
C19 C22 H22A 109.5
C19 C22 H22B 109.5
H22A C22 H22B 109.5
C19 C22 H22C 109.5
H22A C22 H22C 109.5
H22B C22 H22C 109.5
O5 C24 C25 129.2(3)
O5 C24 C23 113.2(3)
C25 C24 C23 117.5(3)
C24 C25 C26 122.6(3)
C24 C25 H25 118.7
C26 C25 H25 118.7
O6 C26 C25 128.8(3)
O6 C26 C27 112.5(3)
C25 C26 C27 118.6(3)
F1 C27 F3 106.9(4)
F1 C27 F2 106.1(3)
F3 C27 F2 107.4(3)
F1 C27 C26 111.1(3)
F3 C27 C26 113.8(3)
F2 C27 C26 111.1(3)
F12 C28 F11 107.2(3)
F12 C28 F10 108.2(3)
F11 C28 F10 106.9(3)
F12 C28 C29 113.3(3)
F11 C28 C29 111.9(3)
F10 C28 C29 109.2(3)
O7 C29 C30 125.1(3)
O7 C29 C28 113.2(3)
C30 C29 C28 121.6(3)
C29 C30 C31 125.0(3)
C29 C30 H30 117.5
C31 C30 H30 117.5
O8 C31 C30 129.0(3)
O8 C31 C32 113.8(3)
C30 C31 C32 117.2(3)
F13 C33 F14 106.3(4)
F13 C33 F15 106.7(3)
F14 C33 F15 107.1(3)
F13 C33 C34 110.6(3)
F14 C33 C34 111.3(3)
F15 C33 C34 114.3(3)
O9 C34 C35 128.6(3)
O9 C34 C33 113.0(3)
C35 C34 C33 118.4(3)
C34 C35 C36 122.1(3)
C34 C35 H35 118.9
C36 C35 H35 118.9
O10 C36 C35 128.3(3)
O10 C36 C37 115.4(3)
C35 C36 C37 116.3(3)
F17 C37 F18 107.6(3)
F17 C37 F16 107.4(3)
F18 C37 F16 106.7(3)
F17 C37 C36 112.7(3)
F18 C37 C36 111.4(3)
F16 C37 C36 110.7(3)
F5 C23 F4 112.6(5)
F5 C23 F6 104.6(5)
F4 C23 F6 98.7(5)
F5 C23 C24 119.4(5)
F4 C23 C24 114.1(4)
F6 C23 C24 104.3(4)
F8 C32 F9 110.0(10)
F8 C32 F7 112.3(10)
F9 C32 F7 103.7(10)
F8 C32 C31 113.6(6)
F9 C32 C31 110.3(7)
F7 C32 C31 106.5(7)

loop_
_geom_bond_atom_site_label_1
_geom_bond_atom_site_label_2
_geom_bond_distance
Bi2 O2 2.126(2)
Bi2 O3 2.152(2)
Bi2 O4 2.235(2)
Bi2 O1 2.305(2)
Bi2 O7 2.830(2)
Bi2 O9 2.874(2)
Bi2 O5 3.147(2)
Co1 O6 2.038(2)
Co1 O10 2.052(2)
Co1 O5 2.067(2)
Co1 O9 2.070(2)
Co1 O8 2.074(2)
Co1 O7 2.075(2)
O1 C7 1.270(4)
O2 C5 1.318(4)
O3 C18 1.274(4)
O4 C16 1.273(4)
O5 C24 1.249(4)
O6 C26 1.255(4)
O7 C29 1.322(4)
O8 C31 1.247(4)
O9 C34 1.260(4)
O10 C36 1.236(4)
C1 C4 1.506(6)
C1 H1A 0.9800
C1 H1B 0.9800
C1 H1C 0.9800
C2 C4 1.532(6)
C2 H2A 0.9800
C2 H2B 0.9800
C2 H2C 0.9800
C3 C4 1.532(7)
C3 H3A 0.9800
C3 H3B 0.9800
C3 H3C 0.9800
C4 C5 1.533(5)
C5 C6 1.376(5)
C6 C7 1.427(5)
C6 H6 0.9500
C7 C8 1.533(5)
C8 C9 1.516(6)
C8 C11 1.521(6)
C8 C10 1.537(6)
C9 H9A 0.9800
C9 H9B 0.9800
C9 H9C 0.9800
C10 H10A 0.9800
C10 H10B 0.9800
C10 H10C 0.9800
C11 H11A 0.9800
C11 H11B 0.9800
C11 H11C 0.9800
C12 C15 1.520(6)
C12 H12A 0.9800
C12 H12B 0.9800
C12 H12C 0.9800
C13 C15 1.529(5)
C13 H13A 0.9800
C13 H13B 0.9800
C13 H13C 0.9800
C14 C15 1.525(6)
C14 H14A 0.9800
C14 H14B 0.9800
C14 H14C 0.9800
C15 C16 1.539(5)
C16 C17 1.395(5)
C17 C18 1.388(5)
C17 H17 0.9500
C18 C19 1.538(5)
C19 C21 1.503(6)
C19 C20 1.519(6)
C19 C22 1.559(6)
C20 H20A 0.9800
C20 H20B 0.9800
C20 H20C 0.9800
C21 H21A 0.9800
C21 H21B 0.9800
C21 H21C 0.9800
C22 H22A 0.9800
C22 H22B 0.9800
C22 H22C 0.9800
C24 C25 1.390(5)
C24 C23 1.529(5)
C25 C26 1.392(5)
C25 H25 0.9500
C26 C27 1.526(5)
C27 F1 1.320(5)
C27 F3 1.323(5)
C27 F2 1.341(4)
C28 F12 1.319(4)
C28 F11 1.331(4)
C28 F10 1.333(4)
C28 C29 1.493(5)
C29 C30 1.374(5)
C30 C31 1.397(5)
C30 H30 0.9500
C31 C32 1.537(5)
C33 F13 1.314(5)
C33 F14 1.317(5)
C33 F15 1.320(4)
C33 C34 1.524(5)
C34 C35 1.378(5)
C35 C36 1.408(5)
C35 H35 0.9500
C36 C37 1.538(5)
C37 F17 1.323(5)
C37 F18 1.331(4)
C37 F16 1.331(5)
C23 F5 1.204(8)
C23 F4 1.370(6)
C23 F6 1.470(8)
C32 F8 1.286(9)
C32 F9 1.396(10)
C32 F7 1.397(10)
